data_7706277
loop_
_publ_author_name
'Lu, Kimbal T.'
'Zhang, Yingjie'
'Aughterson, Robert D.'
'Zheng, Rongkun'

_publ_section_title
;
 Uranyl oxide hydrate frameworks with lanthanide ions.
;
_journal_issue 44
_journal_name_full 'Dalton transactions (Cambridge, England : 2003)'
_journal_page_first 15854
_journal_page_last 15863
_journal_paper_doi 10.1039/d0dt02944k
_journal_volume 49
_journal_year 2020
_chemical_formula_moiety 'Eu O21.5 U5.5, O'
_chemical_formula_sum 'Eu O22.5 U5.5'
_chemical_formula_weight 1821.12
_space_group_crystal_system orthorhombic
_space_group_IT_number 20
_space_group_name_Hall 'C 2c 2'
_space_group_name_H-M_alt 'C 2 2 21'
_audit_creation_date 2020-03-02
_audit_creation_method
;
Olex2 1.2
(compiled 2017.08.10 svn.r3458 for OlexSys, GUI svn.r5381)
;
_audit_update_record
;
2020-08-07 deposited with the CCDC.	2020-10-23 downloaded from the CCDC.
;
_cell_angle_alpha 90
_cell_angle_beta 90
_cell_angle_gamma 90
_cell_formula_units_Z 8
_cell_length_a 11.629(2)
_cell_length_b 20.973(4)
_cell_length_c 14.170(3)
_cell_measurement_reflns_used 18000
_cell_measurement_temperature 100(2)
_cell_measurement_theta_max 24.999
_cell_measurement_theta_min 1.942
_cell_volume 3456.0(12)
_computing_cell_refinement 'XDS (Kabsch, 1993)'
_computing_data_collection 'BlueIce (McPhillips, et al., 2002)'
_computing_data_reduction 'XDS (Kabsch, 1993)'
_computing_molecular_graphics 'Olex2 (Dolomanov et al., 2009)'
_computing_publication_material 'Olex2 (Dolomanov et al., 2009)'
_computing_structure_refinement 'ShelXL (Sheldrick, 2015)'
_computing_structure_solution 'ShelXT (Sheldrick, 2015)'
_diffrn_ambient_temperature 100(2)
_diffrn_measured_fraction_theta_full 0.995
_diffrn_measured_fraction_theta_max 0.995
_diffrn_measurement_device_type 'Eiga Detector'
_diffrn_measurement_method '\p  scans'
_diffrn_radiation_type 'silicon double crystal monochromated synchrotron'
_diffrn_radiation_wavelength 0.71089
_diffrn_reflns_av_R_equivalents 0.0445
_diffrn_reflns_av_unetI/netI 0.0220
_diffrn_reflns_Laue_measured_fraction_full 0.995
_diffrn_reflns_Laue_measured_fraction_max 0.995
_diffrn_reflns_limit_h_max 13
_diffrn_reflns_limit_h_min -13
_diffrn_reflns_limit_k_max 24
_diffrn_reflns_limit_k_min -24
_diffrn_reflns_limit_l_max 16
_diffrn_reflns_limit_l_min -16
_diffrn_reflns_number 22058
_diffrn_reflns_point_group_measured_fraction_full 0.997
_diffrn_reflns_point_group_measured_fraction_max 0.997
_diffrn_reflns_theta_full 24.999
_diffrn_reflns_theta_max 24.999
_diffrn_reflns_theta_min 1.942
_diffrn_source 'Australian Synchrotron MX2'
_exptl_absorpt_coefficient_mu 55.042
_exptl_absorpt_correction_T_max 0.4360
_exptl_absorpt_correction_T_min 0.3329
_exptl_absorpt_correction_type multi-scans
_exptl_absorpt_process_details
;
SADABS-2012/1 (Bruker,2012) was used for absorption correction.
wR2(int) was 0.2070 before and 0.0487 after correction.
The Ratio of minimum to maximum transmission is 0.7635.
The \l/2 correction factor is 0.0015.
;
_exptl_crystal_colour orange
_exptl_crystal_density_diffrn 7.000
_exptl_crystal_description needles
_exptl_crystal_F_000 5992
_exptl_crystal_size_max 0.010
_exptl_crystal_size_mid 0.003
_exptl_crystal_size_min 0.003
_refine_diff_density_max 4.310
_refine_diff_density_min -5.204
_refine_diff_density_rms 0.611
_refine_ls_abs_structure_details
;
 Refined as an inversion twin.
;
_refine_ls_abs_structure_Flack 0.57(4)
_refine_ls_extinction_method none
_refine_ls_goodness_of_fit_ref 1.122
_refine_ls_hydrogen_treatment undef
_refine_ls_matrix_type full
_refine_ls_number_parameters 141
_refine_ls_number_reflns 3037
_refine_ls_number_restraints 549
_refine_ls_restrained_S_all 1.049
_refine_ls_R_factor_all 0.0390
_refine_ls_R_factor_gt 0.0384
_refine_ls_shift/su_max 0.001
_refine_ls_shift/su_mean 0.000
_refine_ls_structure_factor_coef Fsqd
_refine_ls_weighting_details 'w=1/[\s^2^(Fo^2^)+(0.0525P)^2^+524.2377P] where P=(Fo^2^+2Fc^2^)/3'
_refine_ls_weighting_scheme calc
_refine_ls_wR_factor_gt 0.1028
_refine_ls_wR_factor_ref 0.1032
_reflns_Friedel_coverage 0.782
_reflns_Friedel_fraction_full 0.999
_reflns_Friedel_fraction_max 0.999
_reflns_number_gt 2982
_reflns_number_total 3037
_reflns_threshold_expression 'I > 2\s(I)'
_cod_data_source_file d0dt02944k2.cif
_cod_data_source_block c2221_a
_cod_original_formula_sum 'Eu O22.50 U5.50'
_cod_database_code 7706277
_shelx_shelxl_version_number 2014/7
_shelx_space_group_comment
;
The symmetry employed for this shelxl refinement is uniquely defined
by the following loop, which should always be used as a source of
symmetry information in preference to the above space-group names.
They are only intended as comments.
;
_olex2_refinement_description
;
1. Twinned data refinement
 Scales: 0.43(4)
 0.57(4)
2. Rigid bond restraints
 U1, U2, U3, U4, U5, U6, U7
 with sigma for 1-2 distances of 0.01 and sigma for 1-3 distances of 0.01
3. Uiso/Uaniso restraints and constraints
U1 \\sim U2 \\sim U3 \\sim U4 \\sim U5 \\sim U6 \\sim U7: within 1.7A with
sigma of 0.04 and sigma for terminal atoms of 0.08
Uanis(O1) = Uanis(O2) = Uanis(O3) = Uanis(O4) = Uanis(O5) = Uanis(O6) =
Uanis(O7) = Uanis(O8) = Uanis(O9) = Uanis(O10) = Uanis(O11) = Uanis(O12) =
Uanis(O13) = Uanis(O14) = Uanis(O15) = Uanis(O16) = Uanis(O17) = Uanis(O18) =
Uanis(O19) = Uanis(O20) = Uanis(O21) = Uanis(O22)
4. Rigid body (RIGU) restrains
 All non-hydrogen atoms
 with sigma for 1-2 distances of 0.004 and sigma for 1-3 distances of 0.004
5. Others
 Fixed Sof: Eu1(0.65) Eu2(0.35)
;
_olex2_submission_special_instructions 'No special instructions were received'

loop_
_space_group_symop_operation_xyz
'x, y, z'
'-x, -y, z+1/2'
'-x, y, -z+1/2'
'x, -y, -z'
'x+1/2, y+1/2, z'
'-x+1/2, -y+1/2, z+1/2'
'-x+1/2, y+1/2, -z+1/2'
'x+1/2, -y+1/2, -z'

loop_
_atom_site_label
_atom_site_type_symbol
_atom_site_fract_x
_atom_site_fract_y
_atom_site_fract_z
_atom_site_U_iso_or_equiv
_atom_site_adp_type
_atom_site_occupancy
_atom_site_site_symmetry_order
_atom_site_calc_flag
_atom_site_refinement_flags_posn
_atom_site_refinement_flags_adp
_atom_site_refinement_flags_occupancy
_atom_site_disorder_assembly
_atom_site_disorder_group
U1 U 0.98875(9) 0.32868(5) 0.48120(7) 0.0024(3) Uani 1 1 d . U . . .
U2 U 0.67544(9) 0.34027(4) 0.47962(7) 0.0029(2) Uani 1 1 d . U . . .
U3 U 0.35762(8) 0.32948(5) 0.47526(7) 0.0028(2) Uani 1 1 d . U . . .
U4 U 0.86824(13) 0.5000 0.5000 0.0040(3) Uani 1 2 d S TU P . .
U5 U 0.47707(14) 0.5000 0.5000 0.0039(3) Uani 1 2 d S TU P . .
U6 U 0.17192(15) 0.5000 0.5000 0.0042(3) Uani 1 2 d S TU P . .
U7 U 0.17080(10) 0.32085(5) 0.27381(7) 0.0084(3) Uani 1 1 d . U . . .
Eu1 Eu 0.3273(3) 0.41109(17) 0.7420(2) 0.0334(7) Uani 0.65 1 d . U . . .
Eu2 Eu 0.0000 0.41900(19) 0.7500 0.0239(8) Uani 0.7 2 d S TU P . .
O1 O 0.9753(19) 0.3192(11) 0.3445(16) 0.0144(9) Uani 1 1 d . U . . .
O2 O 1.0091(19) 0.3420(10) 0.6089(16) 0.0144(9) Uani 1 1 d . U . . .
O3 O 0.668(2) 0.3655(10) 0.6046(14) 0.0144(9) Uani 1 1 d . U . . .
O4 O 0.3620(18) 0.3204(11) 0.3455(15) 0.0144(9) Uani 1 1 d . U . . .
O5 O 0.3399(19) 0.3420(10) 0.6013(15) 0.0144(9) Uani 1 1 d . U . . .
O6 O 0.876(2) 0.5216(10) 0.3791(16) 0.0144(9) Uani 1 1 d . U . . .
O7 O 0.4683(19) 0.4705(11) 0.6203(17) 0.0144(9) Uani 1 1 d . U . . .
O8 O 0.162(2) 0.4659(10) 0.6519(15) 0.0144(9) Uani 1 1 d . U . . .
O9 O 0.166(2) 0.4074(10) 0.2669(15) 0.0144(9) Uani 1 1 d . U . . .
O10 O 0.168(2) 0.2372(9) 0.2761(15) 0.0144(9) Uani 1 1 d . U . . .
O11 O 0.834(2) 0.3948(10) 0.4661(14) 0.0144(9) Uani 1 1 d . U . . .
O12 O 0.5175(19) 0.3977(10) 0.4518(16) 0.0144(9) Uani 1 1 d . U . . .
O13 O 0.5279(19) 0.2759(10) 0.4986(17) 0.0144(9) Uani 1 1 d . U . . .
O14 O 0.3031(19) 0.4401(10) 0.4714(15) 0.0144(9) Uani 1 1 d . U . . .
O15 O 0.6718(19) 0.4926(9) 0.5366(14) 0.0144(9) Uani 1 1 d . U . . .
O16 O 0.326(2) 0.2251(10) 0.4933(15) 0.0144(9) Uani 1 1 d . U . . .
O17 O 0.1701(19) 0.3269(10) 0.4373(14) 0.0144(9) Uani 1 1 d . U . . .
O18 O 0.3085(19) 0.3197(10) 0.1481(15) 0.0144(9) Uani 1 1 d . U . . .
O19 O 0.0430(19) 0.4407(10) 0.4751(16) 0.0144(9) Uani 1 1 d . U . . .
O20 O 0.5000 0.3687(15) 0.7500 0.0144(9) Uani 1 2 d S TU P . .
O21 O 0.339(2) 0.5242(10) 0.7803(15) 0.0144(9) Uani 1 1 d . U . . .
O22 O 0.160(2) 0.3542(10) 0.7550(14) 0.0144(9) Uani 1 1 d . U . . .
O23 O 0.5000 0.5819(19) 0.7500 0.029(9) Uiso 1 2 d S TU P A 1
O24 O 0.5000 0.626(2) 0.7500 0.031(9) Uiso 1 2 d S TU P B 2

loop_
_atom_site_aniso_label
_atom_site_aniso_U_11
_atom_site_aniso_U_22
_atom_site_aniso_U_33
_atom_site_aniso_U_23
_atom_site_aniso_U_13
_atom_site_aniso_U_12
U1 0.0037(5) 0.0006(4) 0.0028(6) 0.0001(4) -0.0001(4) 0.0004(4)
U2 0.0035(5) 0.0021(5) 0.0031(5) -0.0008(3) 0.0000(4) -0.0006(4)
U3 0.0042(5) 0.0002(4) 0.0040(5) 0.0000(4) -0.0017(4) -0.0003(4)
U4 0.0045(7) 0.0006(6) 0.0071(7) 0.0004(6) 0.000 0.000
U5 0.0019(7) 0.0030(7) 0.0067(8) -0.0017(6) 0.000 0.000
U6 0.0028(7) 0.0006(6) 0.0092(7) 0.0015(5) 0.000 0.000
U7 0.0087(5) 0.0111(5) 0.0055(4) 0.0001(4) -0.0006(5) 0.0003(5)
Eu1 0.0214(14) 0.0526(19) 0.0262(15) 0.0131(13) 0.0015(14) 0.0024(15)
Eu2 0.024(2) 0.0248(18) 0.023(2) 0.000 -0.0015(15) 0.000
O1 0.0160(18) 0.0133(19) 0.0138(18) 0.0009(14) -0.0012(15) -0.0009(15)
O2 0.0160(18) 0.0133(19) 0.0138(18) 0.0009(14) -0.0012(15) -0.0009(15)
O3 0.0160(18) 0.0133(19) 0.0138(18) 0.0009(14) -0.0012(15) -0.0009(15)
O4 0.0160(18) 0.0133(19) 0.0138(18) 0.0009(14) -0.0012(15) -0.0009(15)
O5 0.0160(18) 0.0133(19) 0.0138(18) 0.0009(14) -0.0012(15) -0.0009(15)
O6 0.0160(18) 0.0133(19) 0.0138(18) 0.0009(14) -0.0012(15) -0.0009(15)
O7 0.0160(18) 0.0133(19) 0.0138(18) 0.0009(14) -0.0012(15) -0.0009(15)
O8 0.0160(18) 0.0133(19) 0.0138(18) 0.0009(14) -0.0012(15) -0.0009(15)
O9 0.0160(18) 0.0133(19) 0.0138(18) 0.0009(14) -0.0012(15) -0.0009(15)
O10 0.0160(18) 0.0133(19) 0.0138(18) 0.0009(14) -0.0012(15) -0.0009(15)
O11 0.0160(18) 0.0133(19) 0.0138(18) 0.0009(14) -0.0012(15) -0.0009(15)
O12 0.0160(18) 0.0133(19) 0.0138(18) 0.0009(14) -0.0012(15) -0.0009(15)
O13 0.0160(18) 0.0133(19) 0.0138(18) 0.0009(14) -0.0012(15) -0.0009(15)
O14 0.0160(18) 0.0133(19) 0.0138(18) 0.0009(14) -0.0012(15) -0.0009(15)
O15 0.0160(18) 0.0133(19) 0.0138(18) 0.0009(14) -0.0012(15) -0.0009(15)
O16 0.0160(18) 0.0133(19) 0.0138(18) 0.0009(14) -0.0012(15) -0.0009(15)
O17 0.0160(18) 0.0133(19) 0.0138(18) 0.0009(14) -0.0012(15) -0.0009(15)
O18 0.0160(18) 0.0133(19) 0.0138(18) 0.0009(14) -0.0012(15) -0.0009(15)
O19 0.0160(18) 0.0133(19) 0.0138(18) 0.0009(14) -0.0012(15) -0.0009(15)
O20 0.0160(18) 0.0133(19) 0.0138(18) 0.0009(14) -0.0012(15) -0.0009(15)
O21 0.0160(18) 0.0133(19) 0.0138(18) 0.0009(14) -0.0012(15) -0.0009(15)
O22 0.0160(18) 0.0133(19) 0.0138(18) 0.0009(14) -0.0012(15) -0.0009(15)

loop_
_atom_type_symbol
_atom_type_description
_atom_type_scat_dispersion_real
_atom_type_scat_dispersion_imag
_atom_type_scat_source
Eu Eu -0.1578 3.6682 'International Tables Vol C Tables 4.2.6.8 and 6.1.1.4'
O O 0.0106 0.0060 'International Tables Vol C Tables 4.2.6.8 and 6.1.1.4'
U U -9.6767 9.6646 'International Tables Vol C Tables 4.2.6.8 and 6.1.1.4'

loop_
_geom_angle_atom_site_label_1
_geom_angle_atom_site_label_2
_geom_angle_atom_site_label_3
_geom_angle
_geom_angle_site_symmetry_1
_geom_angle_site_symmetry_3
_geom_angle_publ_flag
U2 U1 U3 69.50(3) . 8_556 ?
U2 U1 U4 64.97(3) . . ?
U2 U1 U7 62.73(3) . 3_655 ?
U3 U1 U4 132.21(4) 8_556 . ?
U3 U1 U7 85.64(3) 8_556 3_655 ?
U4 U1 U7 86.18(3) . 3_655 ?
U7 U1 U2 125.49(4) 1_655 . ?
U7 U1 U3 109.57(3) 1_655 8_556 ?
U7 U1 U4 108.04(3) 1_655 . ?
U7 U1 U7 62.88(4) 1_655 3_655 ?
O1 U1 U2 85.4(6) . . ?
O1 U1 U3 92.4(7) . 8_556 ?
O1 U1 U4 97.7(7) . . ?
O1 U1 U7 22.8(6) . 3_655 ?
O1 U1 U7 40.4(6) . 1_655 ?
O1 U1 O11 84.6(8) . . ?
O1 U1 O13 92.5(9) . 8_556 ?
O1 U1 O16 92.3(8) . 8_556 ?
O1 U1 O17 78.1(8) . 1_655 ?
O1 U1 O19 94.8(9) . 1_655 ?
O2 U1 U2 97.1(7) . . ?
O2 U1 U3 91.4(7) . 8_556 ?
O2 U1 U4 80.7(7) . . ?
O2 U1 U7 159.4(7) . 3_655 ?
O2 U1 U7 136.6(7) . 1_655 ?
O2 U1 O1 176.0(10) . . ?
O2 U1 O11 95.8(9) . . ?
O2 U1 O13 89.8(9) . 8_556 ?
O2 U1 O16 91.5(9) . 8_556 ?
O2 U1 O17 99.1(9) . 1_655 ?
O2 U1 O19 81.7(8) . 1_655 ?
O11 U1 U2 34.2(5) . . ?
O11 U1 U3 103.7(5) . 8_556 ?
O11 U1 U4 32.3(5) . . ?
O11 U1 U7 114.3(5) . 1_655 ?
O11 U1 U7 65.3(5) . 3_655 ?
O11 U1 O19 67.3(7) . 1_655 ?
O13 U1 U2 105.5(6) 8_556 . ?
O13 U1 U3 36.1(6) 8_556 8_556 ?
O13 U1 U4 165.3(6) 8_556 . ?
O13 U1 U7 86.6(6) 8_556 1_655 ?
O13 U1 U7 99.5(6) 8_556 3_655 ?
O13 U1 O11 139.6(8) 8_556 . ?
O13 U1 O19 152.8(7) 8_556 1_655 ?
O16 U1 U2 35.8(5) 8_556 . ?
O16 U1 U3 34.1(5) 8_556 8_556 ?
O16 U1 U4 98.7(5) 8_556 . ?
O16 U1 U7 127.1(5) 8_556 1_655 ?
O16 U1 U7 74.7(5) 8_556 3_655 ?
O16 U1 O11 69.8(8) 8_556 . ?
O16 U1 O13 70.2(7) 8_556 8_556 ?
O16 U1 O19 135.5(7) 8_556 1_655 ?
O17 U1 U2 163.0(5) 1_655 . ?
O17 U1 U3 115.3(5) 1_655 8_556 ?
O17 U1 U4 112.5(5) 1_655 . ?
O17 U1 U7 37.8(5) 1_655 1_655 ?
O17 U1 U7 100.7(5) 1_655 3_655 ?
O17 U1 O11 137.7(7) 1_655 . ?
O17 U1 O13 80.0(8) 1_655 8_556 ?
O17 U1 O16 148.2(8) 1_655 8_556 ?
O17 U1 O19 76.0(7) 1_655 1_655 ?
O19 U1 U2 101.2(5) 1_655 . ?
O19 U1 U3 167.8(5) 1_655 8_556 ?
O19 U1 U4 36.8(5) 1_655 . ?
O19 U1 U7 82.2(5) 1_655 1_655 ?
O19 U1 U7 97.2(5) 1_655 3_655 ?
U1 U2 U3 172.66(3) . . ?
U1 U2 U4 60.08(3) . . ?
U1 U2 U5 128.22(4) . . ?
U1 U2 U7 63.66(3) . 3_655 ?
U1 U2 Eu1 91.45(6) . 3_656 ?
U3 U2 U4 127.26(3) . . ?
U3 U2 U5 59.12(3) . . ?
U3 U2 U7 114.93(3) . 3_655 ?
U3 U2 Eu1 91.69(5) . 3_656 ?
U4 U2 U5 68.15(3) . . ?
U4 U2 Eu1 69.22(5) . 3_656 ?
U5 U2 Eu1 68.89(5) . 3_656 ?
U7 U2 U4 84.34(3) 3_655 . ?
U7 U2 U5 113.39(3) 3_655 . ?
U7 U2 Eu1 150.74(6) 3_655 3_656 ?
O3 U2 U1 93.5(7) . . ?
O3 U2 U3 89.1(7) . . ?
O3 U2 U4 73.8(7) . . ?
O3 U2 U5 70.7(7) . . ?
O3 U2 U7 154.5(7) . 3_655 ?
O3 U2 Eu1 4.6(6) . 3_656 ?
O3 U2 O11 88.6(9) . . ?
O3 U2 O12 88.5(9) . . ?
O3 U2 O13 91.2(9) . . ?
O3 U2 O16 92.8(9) . 8_556 ?
O3 U2 O18 175.6(10) . 3_655 ?
O11 U2 U1 35.9(6) . . ?
O11 U2 U3 151.1(6) . . ?
O11 U2 U4 26.1(6) . . ?
O11 U2 U5 93.1(6) . . ?
O11 U2 U7 66.4(5) . 3_655 ?
O11 U2 Eu1 84.5(5) . 3_656 ?
O11 U2 O12 113.5(8) . . ?
O11 U2 O13 173.3(8) . . ?
O11 U2 O16 71.2(8) . 8_556 ?
O12 U2 U1 149.1(6) . . ?
O12 U2 U3 37.7(6) . . ?
O12 U2 U4 91.2(6) . . ?
O12 U2 U5 26.3(6) . . ?
O12 U2 U7 105.2(6) . 3_655 ?
O12 U2 Eu1 88.2(6) . 3_656 ?
O12 U2 O16 175.2(8) . 8_556 ?
O13 U2 U1 137.4(6) . . ?
O13 U2 U3 35.5(6) . . ?
O13 U2 U4 158.9(6) . . ?
O13 U2 U5 93.1(6) . . ?
O13 U2 U7 113.1(6) . 3_655 ?
O13 U2 Eu1 95.5(6) . 3_656 ?
O13 U2 O12 73.2(8) . . ?
O13 U2 O16 102.2(7) . 8_556 ?
O16 U2 U1 35.4(6) 8_556 . ?
O16 U2 U3 137.7(6) 8_556 . ?
O16 U2 U4 93.5(6) 8_556 . ?
O16 U2 U5 157.8(5) 8_556 . ?
O16 U2 U7 75.3(5) 8_556 3_655 ?
O16 U2 Eu1 93.5(5) 8_556 3_656 ?
O18 U2 U1 83.7(7) 3_655 . ?
O18 U2 U3 94.0(7) 3_655 . ?
O18 U2 U4 101.8(7) 3_655 . ?
O18 U2 U5 108.3(7) 3_655 . ?
O18 U2 U7 21.6(7) 3_655 3_655 ?
O18 U2 Eu1 171.0(7) 3_655 3_656 ?
O18 U2 O11 87.2(9) 3_655 . ?
O18 U2 O12 92.0(9) 3_655 . ?
O18 U2 O13 93.2(9) 3_655 . ?
O18 U2 O16 87.0(8) 3_655 8_556 ?
U1 U3 U2 68.96(3) 8_456 . ?
U1 U3 U5 131.91(4) 8_456 . ?
U1 U3 Eu1 104.59(5) 8_456 . ?
U2 U3 U5 65.29(3) . . ?
U2 U3 Eu1 92.53(6) . . ?
U5 U3 Eu1 64.30(5) . . ?
U7 U3 U1 109.66(3) . 8_456 ?
U7 U3 U2 128.31(3) . . ?
U7 U3 U5 109.70(3) . . ?
U7 U3 Eu1 133.70(6) . . ?
O4 U3 U1 93.5(7) . 8_456 ?
O4 U3 U2 89.7(7) . . ?
O4 U3 U5 100.2(7) . . ?
O4 U3 U7 38.9(7) . . ?
O4 U3 Eu1 161.3(7) . . ?
O4 U3 O12 84.3(9) . . ?
O4 U3 O13 93.9(9) . . ?
O4 U3 O14 94.9(9) . . ?
O4 U3 O16 91.0(9) . . ?
O4 U3 O17 77.6(8) . . ?
O5 U3 U1 90.7(7) . 8_456 ?
O5 U3 U2 95.0(7) . . ?
O5 U3 U5 79.5(7) . . ?
O5 U3 U7 136.0(7) . . ?
O5 U3 Eu1 16.0(7) . . ?
O5 U3 O4 174.5(10) . . ?
O5 U3 O12 98.0(9) . . ?
O5 U3 O13 91.5(9) . . ?
O5 U3 O14 81.6(8) . . ?
O5 U3 O16 90.6(8) . . ?
O5 U3 O17 97.4(9) . . ?
O12 U3 U1 104.0(5) . 8_456 ?
O12 U3 U2 35.2(5) . . ?
O12 U3 U5 33.8(5) . . ?
O12 U3 U7 113.2(6) . . ?
O12 U3 Eu1 86.9(6) . . ?
O12 U3 O14 67.7(7) . . ?
O13 U3 U1 35.3(5) . 8_456 ?
O13 U3 U2 33.7(5) . . ?
O13 U3 U5 97.5(5) . . ?
O13 U3 U7 127.6(6) . . ?
O13 U3 Eu1 98.2(6) . . ?
O13 U3 O12 68.9(7) . . ?
O13 U3 O14 134.5(7) . . ?
O14 U3 U1 167.5(5) . 8_456 ?
O14 U3 U2 101.8(5) . . ?
O14 U3 U5 37.0(5) . . ?
O14 U3 U7 82.6(5) . . ?
O14 U3 Eu1 66.5(5) . . ?
O16 U3 U1 34.1(6) . 8_456 ?
O16 U3 U2 102.9(6) . . ?
O16 U3 U5 163.5(6) . . ?
O16 U3 U7 86.6(6) . . ?
O16 U3 Eu1 106.5(5) . . ?
O16 U3 O12 137.5(8) . . ?
O16 U3 O13 69.4(8) . . ?
O16 U3 O14 154.6(8) . . ?
O16 U3 O17 81.0(8) . . ?
O17 U3 U1 114.7(5) . 8_456 ?
O17 U3 U2 166.9(5) . . ?
O17 U3 U5 113.2(5) . . ?
O17 U3 U7 38.9(5) . . ?
O17 U3 Eu1 98.4(5) . . ?
O17 U3 O12 137.9(7) . . ?
O17 U3 O13 149.1(7) . . ?
O17 U3 O14 76.3(7) . . ?
U1 U4 U1 137.49(6) . 4_566 ?
U1 U4 U2 167.54(5) . 4_566 ?
U1 U4 U2 54.95(2) 4_566 4_566 ?
U6 U4 U1 68.75(3) 1_655 . ?
U6 U4 U1 68.75(3) 1_655 4_566 ?
U6 U4 U2 123.70(2) 1_655 4_566 ?
O6 U4 U1 98.8(7) 4_566 4_566 ?
O6 U4 U1 98.8(7) . . ?
O6 U4 U1 79.1(7) . 4_566 ?
O6 U4 U1 79.1(7) 4_566 . ?
O6 U4 U2 83.4(7) . 4_566 ?
O6 U4 U2 99.8(7) 4_566 4_566 ?
O6 U4 U6 87.1(7) 4_566 1_655 ?
O6 U4 U6 87.1(7) . 1_655 ?
O6 U4 O6 174.2(15) 4_566 . ?
O6 U4 O11 88.0(9) . 4_566 ?
O6 U4 O11 93.0(9) . . ?
O6 U4 O11 93.0(9) 4_566 4_566 ?
O6 U4 O11 88.0(9) 4_566 . ?
O6 U4 O15 106.2(9) . . ?
O6 U4 O15 79.6(9) 4_566 . ?
O6 U4 O15 79.6(9) . 4_566 ?
O6 U4 O15 106.2(9) 4_566 4_566 ?
O6 U4 O19 87.0(9) 4_566 4_666 ?
O6 U4 O19 87.0(9) . 1_655 ?
O6 U4 O19 88.1(9) . 4_666 ?
O6 U4 O19 88.1(9) 4_566 1_655 ?
O11 U4 U1 166.3(6) . 4_566 ?
O11 U4 U1 166.3(6) 4_566 . ?
O11 U4 U1 32.1(6) 4_566 4_566 ?
O11 U4 U1 32.1(6) . . ?
O11 U4 U2 135.8(6) . 4_566 ?
O11 U4 U2 24.7(6) 4_566 4_566 ?
O11 U4 U6 99.9(6) . 1_655 ?
O11 U4 U6 99.9(6) 4_566 1_655 ?
O11 U4 O11 160.2(12) 4_566 . ?
O11 U4 O15 79.4(8) 4_566 4_566 ?
O11 U4 O15 81.4(8) . 4_566 ?
O11 U4 O15 81.4(8) 4_566 . ?
O11 U4 O15 79.4(8) . . ?
O11 U4 O19 132.3(8) . 4_666 ?
O11 U4 O19 67.5(8) 4_566 4_666 ?
O11 U4 O19 67.5(8) . 1_655 ?
O11 U4 O19 132.3(8) 4_566 1_655 ?
O15 U4 U1 107.9(5) . . ?
O15 U4 U1 107.9(5) 4_566 4_566 ?
O15 U4 U1 113.5(5) . 4_566 ?
O15 U4 U1 113.5(5) 4_566 . ?
O15 U4 U2 59.9(5) . 4_566 ?
O15 U4 U2 54.6(5) 4_566 4_566 ?
O15 U4 U6 166.7(5) 4_566 1_655 ?
O15 U4 U6 166.7(5) . 1_655 ?
O15 U4 O15 26.6(10) 4_566 . ?
O15 U4 O19 145.0(7) . 1_655 ?
O15 U4 O19 145.4(7) 4_566 1_655 ?
O15 U4 O19 145.4(7) . 4_666 ?
O15 U4 O19 145.0(7) 4_566 4_666 ?
O19 U4 U1 100.6(5) 4_666 . ?
O19 U4 U1 100.6(5) 1_655 4_566 ?
O19 U4 U1 37.3(5) 4_666 4_566 ?
O19 U4 U1 37.3(5) 1_655 . ?
O19 U4 U2 91.7(5) 4_666 4_566 ?
O19 U4 U2 155.0(5) 1_655 4_566 ?
O19 U4 U6 32.4(5) 4_666 1_655 ?
O19 U4 U6 32.4(5) 1_655 1_655 ?
O19 U4 O19 64.9(10) 4_666 1_655 ?
U3 U5 U2 55.59(2) 4_566 4_566 ?
U3 U5 U2 166.67(5) . 4_566 ?
U3 U5 U3 137.73(5) 4_566 . ?
U6 U5 U2 124.45(3) . 4_566 ?
U6 U5 U3 68.87(3) . . ?
U6 U5 U3 68.87(3) . 4_566 ?
O7 U5 U2 79.5(7) 4_566 4_566 ?
O7 U5 U2 104.2(7) . 4_566 ?
O7 U5 U3 102.2(7) 4_566 . ?
O7 U5 U3 102.2(7) . 4_566 ?
O7 U5 U3 75.5(7) 4_566 4_566 ?
O7 U5 U3 75.5(7) . . ?
O7 U5 U6 86.8(7) 4_566 . ?
O7 U5 U6 86.8(7) . . ?
O7 U5 O7 173.6(14) 4_566 . ?
O7 U5 O12 92.9(9) 4_566 . ?
O7 U5 O12 88.4(9) 4_566 4_566 ?
O7 U5 O12 88.4(9) . . ?
O7 U5 O12 92.9(9) . 4_566 ?
O7 U5 O14 86.2(9) . . ?
O7 U5 O14 86.2(9) 4_566 4_566 ?
O7 U5 O14 88.4(9) 4_566 . ?
O7 U5 O14 88.4(9) . 4_566 ?
O7 U5 O15 106.6(9) . 4_566 ?
O7 U5 O15 106.6(9) 4_566 . ?
O7 U5 O15 79.8(9) 4_566 4_566 ?
O7 U5 O15 79.8(9) . . ?
O12 U5 U2 25.5(6) 4_566 4_566 ?
O12 U5 U2 132.2(6) . 4_566 ?
O12 U5 U3 35.0(6) 4_566 4_566 ?
O12 U5 U3 165.1(6) . 4_566 ?
O12 U5 U3 35.0(6) . . ?
O12 U5 U3 165.1(6) 4_566 . ?
O12 U5 U6 101.8(6) 4_566 . ?
O12 U5 U6 101.8(6) . . ?
O12 U5 O12 156.4(11) . 4_566 ?
O12 U5 O14 134.9(8) 4_566 . ?
O12 U5 O14 68.7(8) . . ?
O12 U5 O14 134.9(8) . 4_566 ?
O12 U5 O14 68.7(7) 4_566 4_566 ?
O12 U5 O15 78.3(7) . 4_566 ?
O12 U5 O15 78.8(7) 4_566 4_566 ?
O12 U5 O15 78.3(7) 4_566 . ?
O12 U5 O15 78.8(7) . . ?
O14 U5 U2 155.9(5) . 4_566 ?
O14 U5 U2 92.0(5) 4_566 4_566 ?
O14 U5 U3 36.9(5) 4_566 4_566 ?
O14 U5 U3 101.3(5) 4_566 . ?
O14 U5 U3 101.3(5) . 4_566 ?
O14 U5 U3 36.9(5) . . ?
O14 U5 U6 33.1(5) 4_566 . ?
O14 U5 U6 33.1(5) . . ?
O14 U5 O14 66.2(10) 4_566 . ?
O15 U5 U2 59.2(5) . 4_566 ?
O15 U5 U2 53.9(5) 4_566 4_566 ?
O15 U5 U3 113.1(5) 4_566 . ?
O15 U5 U3 108.0(5) . . ?
O15 U5 U3 113.1(5) . 4_566 ?
O15 U5 U3 108.0(5) 4_566 4_566 ?
O15 U5 U6 166.6(5) . . ?
O15 U5 U6 166.6(5) 4_566 . ?
O15 U5 O14 144.3(7) 4_566 . ?
O15 U5 O14 144.8(7) . . ?
O15 U5 O14 144.3(7) . 4_566 ?
O15 U5 O14 144.8(7) 4_566 4_566 ?
O15 U5 O15 26.9(10) . 4_566 ?
U4 U6 U5 180.0 1_455 . ?
O8 U6 U4 87.0(6) 4_566 1_455 ?
O8 U6 U4 87.0(6) . 1_455 ?
O8 U6 U5 93.0(6) . . ?
O8 U6 U5 93.0(6) 4_566 . ?
O8 U6 O8 174.0(12) . 4_566 ?
O14 U6 U4 139.2(6) . 1_455 ?
O14 U6 U4 139.2(6) 4_566 1_455 ?
O14 U6 U5 40.8(6) . . ?
O14 U6 U5 40.8(6) 4_566 . ?
O14 U6 O8 91.9(8) 4_566 4_566 ?
O14 U6 O8 92.6(8) 4_566 . ?
O14 U6 O8 92.6(8) . 4_566 ?
O14 U6 O8 91.9(8) . . ?
O14 U6 O14 81.7(12) . 4_566 ?
O19 U6 U4 40.8(6) 4_566 1_455 ?
O19 U6 U4 40.8(6) . 1_455 ?
O19 U6 U5 139.2(6) 4_566 . ?
O19 U6 U5 139.2(6) . . ?
O19 U6 O8 89.4(9) . 4_566 ?
O19 U6 O8 86.1(9) 4_566 4_566 ?
O19 U6 O8 89.4(9) 4_566 . ?
O19 U6 O8 86.1(9) . . ?
O19 U6 O14 98.4(8) 4_566 4_566 ?
O19 U6 O14 178.7(10) . 4_566 ?
O19 U6 O14 178.7(10) 4_566 . ?
O19 U6 O14 98.4(8) . . ?
O19 U6 O19 81.5(13) 4_566 . ?
U1 U7 U1 116.88(4) 1_455 3_655 ?
U1 U7 U2 167.48(4) 1_455 3_655 ?
U1 U7 U7 63.90(3) 1_455 3 ?
U2 U7 U1 53.61(3) 3_655 3_655 ?
U3 U7 U1 168.65(4) . 3_655 ?
U3 U7 U1 72.95(3) . 1_455 ?
U3 U7 U2 115.75(4) . 3_655 ?
U3 U7 U7 136.84(5) . 3 ?
U7 U7 U1 53.22(3) 3 3_655 ?
U7 U7 U2 106.74(4) 3 3_655 ?
O1 U7 U1 18.5(5) 3_655 3_655 ?
O1 U7 U1 30.6(5) 1_455 1_455 ?
O1 U7 U1 98.9(5) 3_655 1_455 ?
O1 U7 U1 86.6(5) 1_455 3_655 ?
O1 U7 U2 72.0(5) 3_655 3_655 ?
O1 U7 U2 140.0(5) 1_455 3_655 ?
O1 U7 U3 171.6(5) 3_655 . ?
O1 U7 U3 103.5(5) 1_455 . ?
O1 U7 U7 35.0(5) 3_655 3 ?
O1 U7 U7 33.4(5) 1_455 3 ?
O1 U7 O1 68.4(9) 3_655 1_455 ?
O1 U7 O4 159.9(7) 3_655 . ?
O1 U7 O18 87.3(7) 3_655 . ?
O4 U7 U1 101.2(5) . 1_455 ?
O4 U7 U1 141.7(5) . 3_655 ?
O4 U7 U2 88.1(5) . 3_655 ?
O4 U7 U3 28.3(5) . . ?
O4 U7 U7 165.1(5) . 3 ?
O4 U7 O1 131.6(7) . 1_455 ?
O9 U7 U1 84.2(7) . 3_655 ?
O9 U7 U1 89.0(7) . 1_455 ?
O9 U7 U2 82.1(7) . 3_655 ?
O9 U7 U3 90.5(7) . . ?
O9 U7 U7 87.9(8) . 3 ?
O9 U7 O1 90.6(9) . 1_455 ?
O9 U7 O1 87.5(9) . 3_655 ?
O9 U7 O4 93.0(9) . . ?
O9 U7 O17 90.0(8) . . ?
O9 U7 O18 89.3(9) . . ?
O10 U7 U1 92.7(7) . 3_655 ?
O10 U7 U1 91.1(7) . 1_455 ?
O10 U7 U2 97.3(7) . 3_655 ?
O10 U7 U3 92.8(7) . . ?
O10 U7 U7 89.0(8) . 3 ?
O10 U7 O1 87.7(9) . 1_455 ?
O10 U7 O1 89.1(9) . 3_655 ?
O10 U7 O4 90.4(9) . . ?
O10 U7 O9 176.6(10) . . ?
O10 U7 O17 92.1(8) . . ?
O10 U7 O18 91.0(9) . . ?
O17 U7 U1 35.5(5) . 1_455 ?
O17 U7 U1 152.1(5) . 3_655 ?
O17 U7 U2 152.3(5) . 3_655 ?
O17 U7 U3 37.4(5) . . ?
O17 U7 U7 99.4(5) . 3 ?
O17 U7 O1 134.4(8) . 3_655 ?
O17 U7 O1 66.1(7) . 1_455 ?
O17 U7 O4 65.7(7) . . ?
O17 U7 O18 138.2(7) . . ?
O18 U7 U1 69.2(5) . 3_655 ?
O18 U7 U1 173.5(5) . 1_455 ?
O18 U7 U2 16.7(5) . 3_655 ?
O18 U7 U3 100.8(5) . . ?
O18 U7 U7 122.3(5) . 3 ?
O18 U7 O1 155.7(7) . 1_455 ?
O18 U7 O4 72.6(7) . . ?
U3 Eu1 U2 134.85(9) . 3_656 ?
Eu1 Eu1 U2 87.43(9) 3_656 3_656 ?
Eu1 Eu1 U3 88.08(9) 3_656 . ?
Eu2 Eu1 U2 88.85(7) . 3_656 ?
Eu2 Eu1 U3 97.42(8) . . ?
Eu2 Eu1 Eu1 174.49(12) . 3_656 ?
O3 Eu1 U2 3.6(5) 3_656 3_656 ?
O3 Eu1 U3 131.5(5) 3_656 . ?
O3 Eu1 Eu1 85.7(6) 3_656 3_656 ?
O3 Eu1 Eu2 90.9(6) 3_656 . ?
O3 Eu1 O5 120.1(7) 3_656 . ?
O3 Eu1 O7 139.4(8) 3_656 . ?
O3 Eu1 O8 130.6(8) 3_656 . ?
O3 Eu1 O10 57.4(6) 3_656 6 ?
O3 Eu1 O21 100.7(7) 3_656 . ?
O5 Eu1 U2 123.3(5) . 3_656 ?
O5 Eu1 U3 11.7(5) . . ?
O5 Eu1 Eu1 89.2(5) . 3_656 ?
O5 Eu1 Eu2 96.2(5) . . ?
O5 Eu1 O7 73.6(7) . . ?
O5 Eu1 O8 84.6(7) . . ?
O5 Eu1 O10 62.8(6) . 6 ?
O7 Eu1 U2 140.3(5) . 3_656 ?
O7 Eu1 U3 63.7(5) . . ?
O7 Eu1 Eu1 55.0(5) . 3_656 ?
O7 Eu1 Eu2 127.5(5) . . ?
O7 Eu1 O10 123.1(6) . 6 ?
O8 Eu1 U2 127.9(5) . 3_656 ?
O8 Eu1 U3 78.3(5) . . ?
O8 Eu1 Eu1 140.6(5) . 3_656 ?
O8 Eu1 Eu2 41.4(5) . . ?
O8 Eu1 O7 86.1(7) . . ?
O8 Eu1 O10 122.0(7) . 6 ?
O10 Eu1 U2 60.6(4) 6 3_656 ?
O10 Eu1 U3 74.4(4) 6 . ?
O10 Eu1 Eu1 88.5(4) 6 3_656 ?
O10 Eu1 Eu2 93.2(5) 6 . ?
O20 Eu1 U2 79.4(2) . 3_656 ?
O20 Eu1 U3 78.7(3) . . ?
O20 Eu1 Eu1 23.8(8) . 3_656 ?
O20 Eu1 Eu2 158.1(7) . . ?
O20 Eu1 O3 76.6(6) . 3_656 ?
O20 Eu1 O5 75.5(7) . . ?
O20 Eu1 O7 70.3(7) . . ?
O20 Eu1 O8 152.5(5) . . ?
O20 Eu1 O10 64.9(9) . 6 ?
O20 Eu1 O21 109.2(9) . . ?
O20 Eu1 O22 124.1(9) . . ?
O21 Eu1 U2 97.8(5) . 3_656 ?
O21 Eu1 U3 126.7(5) . . ?
O21 Eu1 Eu1 86.0(5) . 3_656 ?
O21 Eu1 Eu2 90.5(6) . . ?
O21 Eu1 O5 138.4(7) . . ?
O21 Eu1 O7 69.9(7) . . ?
O21 Eu1 O8 73.8(7) . . ?
O21 Eu1 O10 157.9(6) . 6 ?
O22 Eu1 U2 74.6(5) . 3_656 ?
O22 Eu1 U3 86.0(5) . . ?
O22 Eu1 Eu1 147.5(5) . 3_656 ?
O22 Eu1 Eu2 34.1(5) . . ?
O22 Eu1 O3 74.8(7) . 3_656 ?
O22 Eu1 O5 79.0(7) . . ?
O22 Eu1 O7 144.3(7) . . ?
O22 Eu1 O8 68.8(7) . . ?
O22 Eu1 O10 59.2(7) . 6 ?
O22 Eu1 O21 122.6(8) . . ?
U4 Eu2 U4 132.49(10) 2_665 1_455 ?
Eu1 Eu2 U4 110.82(6) . 1_455 ?
Eu1 Eu2 U4 110.82(6) 3_556 2_665 ?
Eu1 Eu2 U4 71.31(6) . 2_665 ?
Eu1 Eu2 U4 71.31(6) 3_556 1_455 ?
Eu1 Eu2 Eu1 175.01(17) 3_556 . ?
O2 Eu2 U4 153.0(5) 1_455 2_665 ?
O2 Eu2 U4 67.3(5) 1_455 1_455 ?
O2 Eu2 U4 67.3(5) 3_656 2_665 ?
O2 Eu2 U4 153.0(5) 3_656 1_455 ?
O2 Eu2 Eu1 84.8(5) 1_455 . ?
O2 Eu2 Eu1 92.1(5) 3_656 . ?
O2 Eu2 Eu1 92.1(5) 1_455 3_556 ?
O2 Eu2 Eu1 84.8(5) 3_656 3_556 ?
O2 Eu2 O2 102.2(10) 1_455 3_656 ?
O2 Eu2 O6 77.3(7) 1_455 4_466 ?
O2 Eu2 O6 77.3(7) 3_656 2_665 ?
O2 Eu2 O6 144.3(7) 3_656 4_466 ?
O2 Eu2 O6 144.3(7) 1_455 2_665 ?
O6 Eu2 U4 14.1(5) 2_665 2_665 ?
O6 Eu2 U4 14.1(5) 4_466 1_455 ?
O6 Eu2 U4 126.2(5) 2_665 1_455 ?
O6 Eu2 U4 126.2(5) 4_466 2_665 ?
O6 Eu2 Eu1 59.7(5) 4_466 3_556 ?
O6 Eu2 Eu1 123.0(5) 4_466 . ?
O6 Eu2 Eu1 123.0(5) 2_665 3_556 ?
O6 Eu2 Eu1 59.7(5) 2_665 . ?
O6 Eu2 O6 123.7(10) 2_665 4_466 ?
O8 Eu2 U4 92.0(5) . 2_665 ?
O8 Eu2 U4 69.7(5) . 1_455 ?
O8 Eu2 U4 92.0(5) 3_556 1_455 ?
O8 Eu2 U4 69.7(5) 3_556 2_665 ?
O8 Eu2 Eu1 140.7(5) . 3_556 ?
O8 Eu2 Eu1 42.3(5) . . ?
O8 Eu2 Eu1 42.3(5) 3_556 3_556 ?
O8 Eu2 Eu1 140.7(5) 3_556 . ?
O8 Eu2 O2 134.4(7) . 3_656 ?
O8 Eu2 O2 77.7(7) . 1_455 ?
O8 Eu2 O2 77.7(7) 3_556 3_656 ?
O8 Eu2 O2 134.4(7) 3_556 1_455 ?
O8 Eu2 O6 80.9(7) . 4_466 ?
O8 Eu2 O6 78.0(7) . 2_665 ?
O8 Eu2 O6 80.9(7) 3_556 2_665 ?
O8 Eu2 O6 78.0(7) 3_556 4_466 ?
O8 Eu2 O8 134.4(10) . 3_556 ?
O22 Eu2 U4 85.3(5) 3_556 1_455 ?
O22 Eu2 U4 85.3(5) . 2_665 ?
O22 Eu2 U4 123.8(5) 3_556 2_665 ?
O22 Eu2 U4 123.8(5) . 1_455 ?
O22 Eu2 Eu1 141.3(6) 3_556 . ?
O22 Eu2 Eu1 33.8(5) 3_556 3_556 ?
O22 Eu2 Eu1 33.8(5) . . ?
O22 Eu2 Eu1 141.3(6) . 3_556 ?
O22 Eu2 O2 68.9(7) . 3_656 ?
O22 Eu2 O2 68.9(7) 3_556 1_455 ?
O22 Eu2 O2 67.7(7) . 1_455 ?
O22 Eu2 O2 67.7(7) 3_556 3_656 ?
O22 Eu2 O6 137.7(7) 3_556 2_665 ?
O22 Eu2 O6 79.4(7) 3_556 4_466 ?
O22 Eu2 O6 79.4(7) . 2_665 ?
O22 Eu2 O6 137.7(7) . 4_466 ?
O22 Eu2 O8 144.1(7) 3_556 . ?
O22 Eu2 O8 69.3(7) . . ?
O22 Eu2 O8 69.3(7) 3_556 3_556 ?
O22 Eu2 O8 144.1(7) . 3_556 ?
O22 Eu2 O22 107.9(11) . 3_556 ?
U1 O1 U7 138.8(11) . 3_655 ?
U1 O1 U7 109.0(9) . 1_655 ?
U7 O1 U7 111.6(9) 3_655 1_655 ?
U1 O2 Eu2 148.4(11) . 1_655 ?
U2 O3 Eu1 171.8(12) . 3_656 ?
U3 O4 U7 112.8(10) . . ?
U3 O5 Eu1 152.3(11) . . ?
U4 O6 Eu2 144.8(12) . 2_664 ?
U5 O7 Eu1 142.7(11) . . ?
U6 O8 Eu1 124.8(10) . . ?
U6 O8 Eu2 132.8(10) . . ?
Eu2 O8 Eu1 96.3(7) . . ?
U7 O10 Eu1 169.9(11) . 6_554 ?
U1 O11 U4 115.5(10) . . ?
U2 O11 U1 109.9(9) . . ?
U2 O11 U4 129.2(10) . . ?
U2 O12 U3 107.1(9) . . ?
U2 O12 U5 128.3(10) . . ?
U5 O12 U3 111.2(9) . . ?
U1 O13 U3 108.6(9) 8_456 . ?
U2 O13 U1 140.3(11) . 8_456 ?
U2 O13 U3 110.7(9) . . ?
U3 O14 U5 106.1(8) . . ?
U6 O14 U3 142.7(11) . . ?
U6 O14 U5 106.0(9) . . ?
U5 O15 U4 153.2(9) . . ?
O15 O15 U4 76.7(5) 4_566 . ?
O15 O15 U5 76.6(5) 4_566 . ?
U1 O16 U2 108.9(8) 8_456 8_456 ?
U1 O16 U3 111.9(10) 8_456 . ?
U3 O16 U2 138.0(11) . 8_456 ?
U1 O17 U3 149.6(10) 1_455 . ?
U1 O17 U7 106.7(9) 1_455 . ?
U3 O17 U7 103.7(8) . . ?
U2 O18 U7 141.7(11) 3_655 . ?
U4 O19 U1 105.9(8) 1_455 1_455 ?
U6 O19 U1 142.8(11) . 1_455 ?
U6 O19 U4 106.8(9) . 1_455 ?
Eu1 O20 Eu1 132.3(15) 3_656 . ?
Eu1 O22 Eu2 112.1(9) . . ?

loop_
_geom_bond_atom_site_label_1
_geom_bond_atom_site_label_2
_geom_bond_distance
_geom_bond_site_symmetry_2
_geom_bond_publ_flag
U1 U2 3.6517(15) . ?
U1 U3 3.7025(14) 8_556 ?
U1 U4 3.8660(13) . ?
U1 U7 4.0654(16) 3_655 ?
U1 U7 3.6256(16) 1_655 ?
U1 O1 1.95(2) . ?
U1 O2 1.85(2) . ?
U1 O11 2.28(2) . ?
U1 O13 2.26(2) 8_556 ?
U1 O16 2.23(2) 8_556 ?
U1 O17 2.20(2) 1_655 ?
U1 O19 2.43(2) 1_655 ?
U2 U3 3.7033(16) . ?
U2 U4 4.0415(14) . ?
U2 U5 4.0777(15) . ?
U2 U7 4.0323(15) 3_655 ?
U2 Eu1 4.215(3) 3_656 ?
U2 O3 1.85(2) . ?
U2 O11 2.18(2) . ?
U2 O12 2.23(2) . ?
U2 O13 2.20(2) . ?
U2 O16 2.25(2) 8_556 ?
U2 O18 1.87(2) 3_655 ?
U3 U1 3.7023(14) 8_456 ?
U3 U5 3.8527(13) . ?
U3 U7 3.5919(15) . ?
U3 Eu1 4.165(3) . ?
U3 O4 1.85(2) . ?
U3 O5 1.82(2) . ?
U3 O12 2.37(2) . ?
U3 O13 2.30(2) . ?
U3 O14 2.41(2) . ?
U3 O16 2.23(2) . ?
U3 O17 2.25(2) . ?
U4 U1 3.8661(13) 4_566 ?
U4 U2 4.0415(14) 4_566 ?
U4 U6 3.531(2) 1_655 ?
U4 O6 1.77(2) 4_566 ?
U4 O6 1.77(2) . ?
U4 O11 2.29(2) 4_566 ?
U4 O11 2.29(2) . ?
U4 O15 2.35(2) . ?
U4 O15 2.35(2) 4_566 ?
U4 O19 2.41(2) 4_666 ?
U4 O19 2.41(2) 1_655 ?
U5 U2 4.0777(15) 4_566 ?
U5 U3 3.8526(13) 4_566 ?
U5 U6 3.549(2) . ?
U5 O7 1.82(2) . ?
U5 O7 1.82(2) 4_566 ?
U5 O12 2.30(2) . ?
U5 O12 2.30(2) 4_566 ?
U5 O14 2.41(2) 4_566 ?
U5 O14 2.42(2) . ?
U5 O15 2.33(2) . ?
U5 O15 2.33(2) 4_566 ?
U6 U4 3.531(2) 1_455 ?
U6 O8 2.27(2) 4_566 ?
U6 O8 2.27(2) . ?
U6 O14 2.02(2) 4_566 ?
U6 O14 2.02(2) . ?
U6 O19 1.98(2) 4_566 ?
U6 O19 1.98(2) . ?
U7 U1 3.6256(16) 1_455 ?
U7 U1 4.0654(16) 3_655 ?
U7 U2 4.0323(15) 3_655 ?
U7 U7 4.029(2) 3 ?
U7 O1 2.39(2) 3_655 ?
U7 O1 2.48(2) 1_455 ?
U7 O4 2.44(2) . ?
U7 O9 1.82(2) . ?
U7 O10 1.76(2) . ?
U7 O17 2.32(2) . ?
U7 O18 2.39(2) . ?
Eu1 U2 4.215(3) 3_656 ?
Eu1 Eu1 4.022(7) 3_656 ?
Eu1 Eu2 3.812(4) . ?
Eu1 O3 2.37(2) 3_656 ?
Eu1 O5 2.47(2) . ?
Eu1 O7 2.69(2) . ?
Eu1 O8 2.58(2) . ?
Eu1 O10 3.15(2) 6 ?
Eu1 O20 2.199(13) . ?
Eu1 O21 2.44(2) . ?
Eu1 O22 2.29(2) . ?
Eu2 U4 4.2170(18) 1_455 ?
Eu2 U4 4.2170(18) 2_665 ?
Eu2 Eu1 3.812(4) 3_556 ?
Eu2 O2 2.57(2) 1_455 ?
Eu2 O2 2.57(2) 3_656 ?
Eu2 O6 2.64(2) 2_665 ?
Eu2 O6 2.64(2) 4_466 ?
Eu2 O8 2.54(2) . ?
Eu2 O8 2.54(2) 3_556 ?
Eu2 O22 2.31(2) 3_556 ?
Eu2 O22 2.31(2) . ?
O1 U7 2.48(2) 1_655 ?
O1 U7 2.39(2) 3_655 ?
O2 Eu2 2.57(2) 1_655 ?
O3 Eu1 2.37(2) 3_656 ?
O6 Eu2 2.64(2) 2_664 ?
O10 Eu1 3.15(2) 6_554 ?
O13 U1 2.26(2) 8_456 ?
O15 O15 1.08(4) 4_566 ?
O16 U1 2.23(2) 8_456 ?
O16 U2 2.25(2) 8_456 ?
O17 U1 2.20(2) 1_455 ?
O18 U2 1.87(2) 3_655 ?
O19 U1 2.43(2) 1_455 ?
O19 U4 2.41(2) 1_455 ?
O20 Eu1 2.199(13) 3_656 ?

loop_
_twin_individual_id
_twin_individual_mass_fraction_refined
1 0.43(4)
2 0.57(4)
